data_4340079
loop_
_publ_author_name
'Escobar, L\'ivia B L'
'Guedes, Guilherme P.'
'Soriano, St\'ephane'
'Speziali, Nivaldo L.'
'K Jord\~ao, Alessandro'
'Cunha, Anna Claudia'
'Ferreira, Vitor F.'
'Maxim, Catalin'
'Novak, Miguel A.'
'Andruh, Marius'
'Vaz, Maria G. F.'

_publ_section_title
;
 New Families of Hetero-tri-spin 2p-3d-4f Complexes: Synthesis, Crystal
 Structures, and Magnetic Properties.
;
_journal_issue 14
_journal_name_full 'Inorganic chemistry'
_journal_page_first 7508
_journal_page_last 7517
_journal_paper_doi 10.1021/ic5008044
_journal_volume 53
_journal_year 2014
_chemical_formula_moiety 'C49 H29 Cu3 Dy2 F48 N4 O21'
_chemical_formula_sum 'C49 H29 Cu3 Dy2 F48 N4 O21'
_chemical_formula_weight 2437.41
_space_group_IT_number 14
_symmetry_cell_setting monoclinic
_symmetry_space_group_name_Hall '-P 2yn'
_symmetry_space_group_name_H-M 'P 1 21/n 1'
_atom_sites_solution_hydrogens geom
_atom_sites_solution_primary direct
_atom_sites_solution_secondary difmap
_audit_creation_date 2013-10-23T11:50:20-00:00
_audit_creation_method 'WinGX routine CIF_UPDATE'
_cell_angle_alpha 90
_cell_angle_beta 95.135(3)
_cell_angle_gamma 90
_cell_formula_units_Z 4
_cell_length_a 12.6666(4)
_cell_length_b 28.6554(8)
_cell_length_c 21.2869(6)
_cell_measurement_reflns_used 8420
_cell_measurement_temperature 120(2)
_cell_measurement_theta_max 29.1
_cell_measurement_theta_min 1.8
_cell_volume 7695.4(4)
_computing_cell_refinement
;
CrysAlisPro, Agilent Technologies,
Version 1.171.35.21 (release 20-01-2012 CrysAlis171 .NET)
(compiled Jan 23 2012,18:06:46)
;
_computing_data_collection
;
CrysAlisPro, Agilent Technologies,
Version 1.171.35.21 (release 20-01-2012 CrysAlis171 .NET)
(compiled Jan 23 2012,18:06:46)
;
_computing_data_reduction
;
CrysAlisPro, Agilent Technologies,
Version 1.171.35.21 (release 20-01-2012 CrysAlis171 .NET)
(compiled Jan 23 2012,18:06:46)
;
_computing_molecular_graphics 'Mercury and Ortep for Windows'
_computing_structure_refinement 'SHELXL-97 (Sheldrick, 1997)'
_computing_structure_solution 'SHELXS-97 (Sheldrick, 1990)'
_diffrn_ambient_temperature 120(2)
_diffrn_measured_fraction_theta_full 1
_diffrn_measured_fraction_theta_max 1
_diffrn_measurement_device_type 'Xcalibur, Atlas, Gemini ultra'
_diffrn_radiation_monochromator graphite
_diffrn_radiation_source 'Enhance (Mo) X-ray Source'
_diffrn_radiation_type MoK\a
_diffrn_radiation_wavelength 0.71073
_diffrn_reflns_av_R_equivalents 0.0623
_diffrn_reflns_av_unetI/netI 0.1008
_diffrn_reflns_limit_h_max 15
_diffrn_reflns_limit_h_min -15
_diffrn_reflns_limit_k_max 34
_diffrn_reflns_limit_k_min -21
_diffrn_reflns_limit_l_max 25
_diffrn_reflns_limit_l_min -25
_diffrn_reflns_number 32770
_diffrn_reflns_theta_full 25.03
_diffrn_reflns_theta_max 25.03
_diffrn_reflns_theta_min 1.76
_exptl_absorpt_coefficient_mu 2.92
_exptl_absorpt_correction_T_max 1.00000
_exptl_absorpt_correction_T_min 0.88632
_exptl_absorpt_correction_type multi-scan
_exptl_absorpt_process_details
;
CrysAlisPro, Agilent Technologies,
Version 1.171.35.21 (release 20-01-2012 CrysAlis171 .NET)
(compiled Jan 23 2012,18:06:46)
Empirical absorption correction using spherical harmonics,
 implemented in SCALE3 ABSPACK scaling algorithm.
;
_exptl_crystal_colour blue
_exptl_crystal_density_diffrn 2.116
_exptl_crystal_density_method 'not measured'
_exptl_crystal_description plate
_exptl_crystal_F_000 4680
_exptl_crystal_size_max 0.09
_exptl_crystal_size_mid 0.05
_exptl_crystal_size_min 0.02
_refine_diff_density_max 1.557
_refine_diff_density_min -2.464
_refine_diff_density_rms 0.187
_refine_ls_extinction_method none
_refine_ls_goodness_of_fit_ref 1.046
_refine_ls_hydrogen_treatment constr
_refine_ls_matrix_type full
_refine_ls_number_parameters 1103
_refine_ls_number_reflns 13600
_refine_ls_number_restraints 30
_refine_ls_restrained_S_all 1.047
_refine_ls_R_factor_all 0.0888
_refine_ls_R_factor_gt 0.0505
_refine_ls_shift/su_max 0.017
_refine_ls_shift/su_mean 0.001
_refine_ls_structure_factor_coef Fsqd
_refine_ls_weighting_details 'calc w=1/[\s^2^(Fo^2^)+(0.0505P)^2^+0.0000P] where P=(Fo^2^+2Fc^2^)/3'
_refine_ls_weighting_scheme calc
_refine_ls_wR_factor_gt 0.1061
_refine_ls_wR_factor_ref 0.1303
_reflns_number_gt 9379
_reflns_number_total 13600
_reflns_threshold_expression >2sigma(I)
_cod_data_source_file ic5008044_si_002.cif
_cod_data_source_block dycuradroxo
_cod_depositor_comments 'Adding full bibliography for 4340079--4340083.cif.'
_cod_original_sg_symbol_H-M 'P 21/n'
_cod_database_code 4340079

loop_
_symmetry_equiv_pos_as_xyz
'x, y, z'
'-x+1/2, y+1/2, -z+1/2'
'-x, -y, -z'
'x-1/2, -y-1/2, z-1/2'

loop_
_atom_site_label
_atom_site_type_symbol
_atom_site_fract_x
_atom_site_fract_y
_atom_site_fract_z
_atom_site_U_iso_or_equiv
_atom_site_adp_type
_atom_site_occupancy
_atom_site_symmetry_multiplicity
_atom_site_calc_flag
_atom_site_refinement_flags
_atom_site_disorder_assembly
_atom_site_disorder_group
Dy1 Dy 0.35703(3) 0.366554(14) 0.702631(16) 0.02128(11) Uani 1 1 d . . .
Dy2 Dy 0.63301(3) 0.385725(14) 0.747198(16) 0.01997(11) Uani 1 1 d . . .
Cu3 Cu 0.46286(7) 0.44474(4) 0.83295(4) 0.0230(2) Uani 1 1 d . . .
Cu2 Cu 0.52681(7) 0.26410(4) 0.75342(4) 0.0228(2) Uani 1 1 d . . .
O9 O 0.4693(4) 0.38431(19) 0.7957(2) 0.0204(12) Uani 1 1 d . . .
H9 H 0.4683 0.3589 0.8279 0.024 Uiso 1 1 calc R . .
O13 O 0.7412(4) 0.3230(2) 0.7810(2) 0.0273(13) Uani 1 1 d . . .
O4 O 0.2527(4) 0.4129(2) 0.6328(2) 0.0312(14) Uani 1 1 d . . .
O10 O 0.5659(4) 0.46132(18) 0.7756(2) 0.0193(12) Uani 1 1 d . . .
H10 H 0.6223 0.4828 0.7945 0.023 Uiso 1 1 calc R . .
O3 O 0.3977(4) 0.3451(2) 0.6000(2) 0.0279(14) Uani 1 1 d . . .
O8 O 0.5232(4) 0.32285(19) 0.7107(2) 0.0226(12) Uani 1 1 d . . .
H8I H 0.5399 0.3163 0.6666 0.027 Uiso 1 1 calc R . .
O15 O 0.3606(4) 0.4245(2) 0.8877(2) 0.0333(15) Uani 1 1 d . . .
O12 O 0.7465(4) 0.4416(2) 0.7149(3) 0.0337(15) Uani 1 1 d . . .
O16 O 0.4757(4) 0.5050(2) 0.8723(3) 0.0335(14) Uani 1 1 d . . .
O7 O 0.4982(4) 0.41675(19) 0.6739(2) 0.0212(12) Uani 1 1 d . . .
H7 H 0.5145 0.4113 0.6294 0.025 Uiso 1 1 calc R . .
O11 O 0.6962(4) 0.3594(2) 0.6526(2) 0.0308(14) Uani 1 1 d . . .
O1 O 0.2124(4) 0.3786(2) 0.7607(2) 0.0284(13) Uani 1 1 d . . .
O14 O 0.7152(4) 0.4046(2) 0.8468(2) 0.0288(13) Uani 1 1 d . . .
O5 O 0.3385(4) 0.2999(2) 0.7692(2) 0.0288(14) Uani 1 1 d . . .
N1 N 0.5224(5) 0.1954(2) 0.6562(3) 0.0284(17) Uani 1 1 d . . .
O20 O 0.5480(4) 0.2940(2) 0.8363(2) 0.0271(14) Uani 1 1 d . . .
O21 O 0.5064(4) 0.2384(2) 0.6691(2) 0.0325(15) Uani 1 1 d . . .
O19 O 0.5427(4) 0.2038(2) 0.7886(2) 0.0307(14) Uani 1 1 d . . .
Cu1 Cu 0.50096(7) 0.48226(4) 0.69458(4) 0.0240(2) Uani 1 1 d . . .
O2 O 0.3351(4) 0.4587(2) 0.7403(2) 0.0275(14) Uani 1 1 d . . .
O17 O 0.4457(4) 0.4983(2) 0.6096(2) 0.0307(14) Uani 1 1 d . . .
C15 C 0.2580(7) 0.2568(4) 0.8458(5) 0.045(3) Uani 1 1 d . . .
F13 F 0.1641(4) 0.2439(2) 0.8617(2) 0.0601(18) Uani 1 1 d . . .
O18 O 0.5281(5) 0.5460(2) 0.7174(3) 0.0365(15) Uani 1 1 d . . .
F15 F 0.3021(5) 0.2843(3) 0.8888(2) 0.071(2) Uani 1 1 d . . .
C23 C 0.8339(6) 0.3439(3) 0.8791(3) 0.0251(19) Uani 1 1 d . . .
H23 H 0.8852 0.3339 0.9116 0.03 Uiso 1 1 calc R . .
F14 F 0.3179(5) 0.2176(2) 0.8475(3) 0.071(2) Uani 1 1 d . . .
C14 C 0.2569(6) 0.2778(3) 0.7793(4) 0.030(2) Uani 1 1 d . . .
C24 C 0.7885(6) 0.3866(3) 0.8827(3) 0.0238(19) Uani 1 1 d . . .
F29 F 0.8998(4) 0.25844(18) 0.7722(2) 0.0404(13) Uani 1 1 d . . .
F28 F 0.7848(3) 0.23304(18) 0.8325(2) 0.0384(13) Uani 1 1 d . . .
F30 F 0.9346(4) 0.25999(19) 0.8727(2) 0.0441(14) Uani 1 1 d . . .
O6 O 0.2250(4) 0.3162(2) 0.6552(2) 0.0357(15) Uani 1 1 d . . .
C37 C 0.5567(6) 0.2720(3) 0.8884(4) 0.029(2) Uani 1 1 d . . .
C17 C 0.7605(6) 0.3743(3) 0.6158(4) 0.027(2) Uani 1 1 d . . .
C18 C 0.8124(6) 0.4173(3) 0.6202(4) 0.029(2) Uani 1 1 d . . .
H18 H 0.8578 0.4256 0.5888 0.035 Uiso 1 1 calc R . .
C38 C 0.5618(6) 0.2251(3) 0.8979(4) 0.032(2) Uani 1 1 d . . .
H38 H 0.5708 0.2133 0.9397 0.038 Uiso 1 1 calc R . .
C45 C 0.4240(6) 0.1657(3) 0.6435(4) 0.033(2) Uani 1 1 d . A .
C22 C 0.8060(5) 0.3145(3) 0.8279(3) 0.0209(18) Uani 1 1 d . . .
C7 C 0.3516(7) 0.3525(3) 0.5463(3) 0.033(2) Uani 1 1 d . E .
C21 C 0.8585(6) 0.2668(3) 0.8266(4) 0.027(2) Uani 1 1 d . . .
F22 F 0.8981(5) 0.5071(2) 0.7237(3) 0.0659(19) Uani 1 1 d . . .
F47 F 0.2889(4) 0.5592(2) 0.5217(3) 0.0618(18) Uani 1 1 d . . .
F27 F 0.9263(5) 0.4079(2) 0.9614(3) 0.0673(19) Uani 1 1 d . . .
F20 F 0.8001(5) 0.2987(2) 0.5819(3) 0.0646(17) Uani 1 1 d . . .
F19 F 0.6888(4) 0.3385(2) 0.5229(3) 0.0624(18) Uani 1 1 d . . .
F46 F 0.3799(4) 0.5015(2) 0.4919(2) 0.0522(16) Uani 1 1 d . . .
F26 F 0.7726(5) 0.4107(2) 0.9870(3) 0.072(2) Uani 1 1 d . . .
F21 F 0.8528(4) 0.3551(2) 0.5268(2) 0.0584(17) Uani 1 1 d . . .
F25 F 0.8236(6) 0.4615(2) 0.9255(3) 0.090(3) Uani 1 1 d . . .
C41 C 0.6307(7) 0.1836(3) 0.6373(4) 0.033(2) Uani 1 1 d . A .
F24 F 0.9198(6) 0.5012(3) 0.6269(3) 0.082(2) Uani 1 1 d . . .
C13 C 0.1666(6) 0.2705(3) 0.7383(4) 0.031(2) Uani 1 1 d . . .
H13 H 0.108 0.2537 0.7518 0.037 Uiso 1 1 calc R . .
C47 C 0.7132(7) 0.2095(4) 0.6792(4) 0.045(3) Uani 1 1 d . . .
H47A H 0.7027 0.2432 0.6735 0.067 Uiso 1 1 calc R . .
H47B H 0.784 0.2009 0.668 0.067 Uiso 1 1 calc R . .
H47C H 0.7065 0.2012 0.7233 0.067 Uiso 1 1 calc R . .
F23 F 0.7760(5) 0.5280(2) 0.6540(4) 0.081(2) Uani 1 1 d . . .
C43 C 0.5550(8) 0.1015(3) 0.6191(4) 0.043(2) Uani 1 1 d . A .
H43 H 0.5433 0.1066 0.5725 0.051 Uiso 1 1 calc R . .
C29 C 0.5102(7) 0.5807(3) 0.6814(4) 0.034(2) Uani 1 1 d . C .
C39 C 0.5543(6) 0.1942(3) 0.8476(4) 0.032(2) Uani 1 1 d . D .
C16 C 0.7771(7) 0.3424(4) 0.5616(4) 0.039(2) Uani 1 1 d . . .
C12 C 0.1636(8) 0.2883(5) 0.6772(5) 0.064(2) Uani 1 1 d . B .
C3 C 0.1548(6) 0.4564(3) 0.7627(4) 0.035(2) Uani 1 1 d . . .
H3 H 0.0955 0.4755 0.7692 0.042 Uiso 1 1 calc R . .
C19 C 0.7997(6) 0.4474(3) 0.6681(4) 0.031(2) Uani 1 1 d . . .
C25 C 0.8280(8) 0.4174(4) 0.9384(4) 0.039(2) Uani 1 1 d . . .
C26 C 0.3863(7) 0.5427(3) 0.5206(4) 0.036(2) Uani 1 1 d . . .
C27 C 0.4394(6) 0.5389(3) 0.5889(4) 0.031(2) Uani 1 1 d . . .
N2 N 0.5782(6) 0.0514(3) 0.6329(4) 0.0442(15) Uani 1 1 d . . .
C48 C 0.3755(8) 0.1784(4) 0.5773(4) 0.054(3) Uani 1 1 d . . .
H48A H 0.3565 0.2116 0.576 0.082 Uiso 1 1 calc R . .
H48B H 0.3119 0.1596 0.5667 0.082 Uiso 1 1 calc R . .
H48C H 0.4272 0.1723 0.5466 0.082 Uiso 1 1 calc R . .
C28 C 0.4695(7) 0.5802(3) 0.6187(4) 0.036(2) Uani 1 1 d . . .
H28 H 0.4623 0.6087 0.5959 0.044 Uiso 1 1 calc R . .
C2 C 0.2469(6) 0.4775(3) 0.7471(3) 0.028(2) Uani 1 1 d . . .
C44 C 0.4570(7) 0.1148(3) 0.6503(4) 0.035(2) Uani 1 1 d . . .
H44A H 0.4692 0.1075 0.6958 0.042 Uiso 1 1 calc R A .
H44B H 0.3974 0.0952 0.6325 0.042 Uiso 1 1 calc R . .
C32 C 0.4233(8) 0.5191(4) 0.9148(5) 0.054(2) Uani 1 1 d . G .
C9 C 0.2315(6) 0.4133(4) 0.5742(4) 0.036(2) Uani 1 1 d . . .
C40 C 0.5612(10) 0.1430(4) 0.8606(5) 0.057(3) Uani 1 1 d . . .
C30 C 0.5374(11) 0.6264(4) 0.7132(5) 0.062(3) Uani 1 1 d . . .
C20 C 0.8508(8) 0.4965(4) 0.6683(5) 0.042(2) Uani 1 1 d . . .
F48 F 0.4399(4) 0.5716(2) 0.4859(2) 0.0515(15) Uani 1 1 d . . .
F1 F 0.2789(5) 0.5442(2) 0.6856(3) 0.0597(16) Uani 1 1 d . . .
F37 F 0.4934(4) 0.2917(2) 0.9854(2) 0.0597(18) Uani 1 1 d . . .
F12 F 0.1484(5) 0.4866(2) 0.5842(3) 0.072(2) Uani 1 1 d . . .
F5 F 0.0557(4) 0.3538(2) 0.8287(3) 0.0686(19) Uani 1 1 d . . .
F2 F 0.1503(4) 0.5492(2) 0.7415(3) 0.0712(19) Uani 1 1 d . . .
F38 F 0.6565(5) 0.3016(3) 0.9773(3) 0.075(2) Uani 1 1 d . . .
F10 F 0.0507(4) 0.4276(3) 0.5574(4) 0.087(2) Uani 1 1 d . . .
F6 F -0.0208(5) 0.4202(2) 0.8121(4) 0.101(3) Uani 1 1 d . . .
F4 F -0.0146(5) 0.3713(3) 0.7383(4) 0.099(3) Uani 1 1 d . . .
F3 F 0.3096(6) 0.5511(2) 0.7834(3) 0.089(2) Uani 1 1 d . . .
F11 F 0.1433(6) 0.4580(3) 0.4916(3) 0.086(2) Uani 1 1 d . . .
C1 C 0.2453(7) 0.5309(3) 0.7414(4) 0.037(2) Uani 1 1 d . . .
C8 C 0.2741(7) 0.3852(4) 0.5294(4) 0.039(2) Uani 1 1 d . . .
H8 H 0.2492 0.3887 0.4862 0.047 Uiso 1 1 calc R . .
C6 C 0.3848(8) 0.3210(4) 0.4952(4) 0.037(2) Uani 1 1 d . . .
C49 C 0.3454(6) 0.1779(4) 0.6913(4) 0.045(3) Uani 1 1 d . . .
H49A H 0.3245 0.2107 0.6864 0.068 Uiso 1 1 calc R A .
H49B H 0.3787 0.1727 0.7341 0.068 Uiso 1 1 calc R . .
H49C H 0.2824 0.158 0.6842 0.068 Uiso 1 1 calc R . .
C5 C 0.0405(8) 0.3889(4) 0.7872(6) 0.058(3) Uani 1 1 d . . .
C10 C 0.1435(8) 0.4469(4) 0.5521(5) 0.045(3) Uani 1 1 d . . .
F39 F 0.5435(8) 0.3480(3) 0.9308(3) 0.112(3) Uani 1 1 d . . .
C46 C 0.6365(8) 0.1987(4) 0.5683(4) 0.046(3) Uani 1 1 d . . .
H46A H 0.6243 0.2324 0.5646 0.069 Uiso 1 1 calc R . .
H46B H 0.5823 0.1821 0.5412 0.069 Uiso 1 1 calc R . .
H46C H 0.7068 0.1912 0.5552 0.069 Uiso 1 1 calc R . .
C36 C 0.5621(8) 0.3031(4) 0.9463(4) 0.045(3) Uani 1 1 d . . .
C42 C 0.6474(7) 0.1308(3) 0.6467(4) 0.042(2) Uani 1 1 d . . .
H42A H 0.712 0.1214 0.627 0.05 Uiso 1 1 calc R A .
H42B H 0.6595 0.1243 0.6925 0.05 Uiso 1 1 calc R . .
C4 C 0.1454(7) 0.4095(4) 0.7691(4) 0.035(2) Uani 1 1 d . . .
C34 C 0.3234(9) 0.4482(5) 0.9292(5) 0.069(2) Uani 1 1 d . F .
C33 C 0.3493(8) 0.4930(4) 0.9462(5) 0.057(3) Uani 1 1 d . . .
H33 H 0.3167 0.507 0.98 0.069 Uiso 1 1 calc R . .
C31 C 0.4433(9) 0.5703(4) 0.9347(5) 0.054(2) Uani 1 1 d . . .
C35 C 0.2420(10) 0.4205(5) 0.9654(6) 0.069(2) Uani 1 1 d U . .
C11 C 0.0787(8) 0.2666(5) 0.6300(5) 0.064(2) Uani 1 1 d U . .
N3B N 0.6842(10) 0.0386(4) 0.6566(6) 0.0442(15) Uani 0.646(7) 1 d P A 1
N4B N 0.7840(10) 0.0271(4) 0.6722(6) 0.0442(15) Uani 0.646(7) 1 d P A 1
N3A N 0.5002(19) 0.0260(8) 0.6012(10) 0.0442(15) Uani 0.354(7) 1 d P A 2
N4A N 0.4396(18) 0.0012(7) 0.5817(10) 0.0442(15) Uani 0.354(7) 1 d P A 2
F16A F -0.0079(10) 0.3110(6) 0.6389(6) 0.079(2) Uani 0.5 1 d PU B 3
F17A F 0.1152(10) 0.2253(6) 0.6059(6) 0.079(2) Uani 0.5 1 d PU B 3
F18A F 0.0537(17) 0.2974(7) 0.5825(12) 0.079(2) Uani 0.5 1 d PU B 3
F16B F 0.0699(17) 0.2819(8) 0.5747(11) 0.079(2) Uani 0.5 1 d P B 4
F17B F -0.0105(16) 0.2579(8) 0.6567(9) 0.079(2) Uani 0.5 1 d PU B 4
F18B F 0.0064(17) 0.2431(8) 0.6445(9) 0.079(2) Uani 0.5 1 d PU B 4
F43A F 0.6517(13) 0.6329(5) 0.7092(7) 0.069(2) Uani 0.5 1 d P C 5
F44A F 0.4605(12) 0.6350(4) 0.7568(7) 0.069(2) Uani 0.5 1 d P C 5
F45A F 0.5275(16) 0.6648(9) 0.6797(15) 0.069(2) Uani 0.5 1 d P C 5
F43B F 0.6269(14) 0.6270(5) 0.7455(7) 0.069(2) Uani 0.5 1 d P C 6
F44B F 0.5296(13) 0.6285(4) 0.7717(7) 0.069(2) Uani 0.5 1 d P C 6
F45B F 0.4979(16) 0.6626(9) 0.6794(15) 0.069(2) Uani 0.5 1 d P C 6
F40A F 0.5792(16) 0.1290(8) 0.9201(12) 0.067(2) Uani 0.5 1 d P D 7
F41A F 0.6652(13) 0.1283(4) 0.8540(6) 0.067(2) Uani 0.5 1 d P D 7
F42A F 0.4645(13) 0.1238(5) 0.8387(7) 0.067(2) Uani 0.5 1 d P D 7
F40B F 0.5473(16) 0.1336(8) 0.9207(12) 0.067(2) Uani 0.5 1 d P D 8
F41B F 0.6325(14) 0.1222(4) 0.8260(6) 0.067(2) Uani 0.5 1 d P D 8
F42B F 0.5074(14) 0.1152(5) 0.8225(7) 0.067(2) Uani 0.5 1 d P D 8
F7A F 0.4741(11) 0.2945(5) 0.5107(5) 0.0549(15) Uani 0.5 1 d P E 9
F8A F 0.3052(10) 0.2853(6) 0.4866(6) 0.0549(15) Uani 0.5 1 d P E 9
F9A F 0.3405(9) 0.3361(6) 0.4365(6) 0.0549(15) Uani 0.5 1 d P E 9
F7B F 0.4861(11) 0.3195(5) 0.4928(5) 0.0549(15) Uani 0.5 1 d P E 10
F8B F 0.3465(10) 0.2795(7) 0.4974(7) 0.0549(15) Uani 0.5 1 d P E 10
F9B F 0.3900(9) 0.3380(6) 0.4392(6) 0.0549(15) Uani 0.5 1 d P E 10
F31A F 0.2380(13) 0.4443(9) 1.0220(8) 0.0822(19) Uani 0.5 1 d PU F 11
F32A F 0.3051(14) 0.3834(9) 0.9990(7) 0.0822(19) Uani 0.5 1 d PU F 11
F33A F 0.1609(19) 0.4167(6) 0.9325(10) 0.0822(19) Uani 0.5 1 d PU F 11
F31B F 0.1981(13) 0.4399(9) 1.0113(8) 0.0822(19) Uani 0.5 1 d PU F 12
F32B F 0.2745(14) 0.3772(9) 0.9806(8) 0.0822(19) Uani 0.5 1 d PU F 12
F33B F 0.1707(18) 0.3954(6) 0.9293(9) 0.0822(19) Uani 0.5 1 d PU F 12
F34A F 0.4389(14) 0.5674(5) 1.0043(8) 0.0624(17) Uani 0.5 1 d P G 13
F35A F 0.5464(11) 0.5799(5) 0.9323(6) 0.0624(17) Uani 0.5 1 d P G 13
F36A F 0.3520(13) 0.5940(7) 0.9107(10) 0.0624(17) Uani 0.5 1 d P G 13
F34B F 0.4614(14) 0.5802(5) 0.9913(8) 0.0624(17) Uani 0.5 1 d P G 14
F35B F 0.5188(11) 0.5904(5) 0.9007(6) 0.0624(17) Uani 0.5 1 d P G 14
F36B F 0.3824(14) 0.5998(7) 0.9135(11) 0.0624(17) Uani 0.5 1 d P G 14

loop_
_atom_site_aniso_label
_atom_site_aniso_U_11
_atom_site_aniso_U_22
_atom_site_aniso_U_33
_atom_site_aniso_U_23
_atom_site_aniso_U_13
_atom_site_aniso_U_12
Dy1 0.0199(2) 0.0224(2) 0.02117(18) 0.00079(17) -0.00025(14) -0.00139(17)
Dy2 0.0190(2) 0.0139(2) 0.02665(19) 0.00017(17) 0.00017(14) 0.00080(16)
Cu3 0.0289(5) 0.0167(6) 0.0234(5) -0.0037(4) 0.0027(4) 0.0005(4)
Cu2 0.0303(5) 0.0127(6) 0.0246(5) -0.0016(4) -0.0016(4) -0.0010(4)
O9 0.023(3) 0.015(3) 0.023(3) -0.001(2) 0.002(2) 0.002(2)
O13 0.025(3) 0.019(3) 0.037(3) 0.001(3) -0.003(2) 0.005(3)
O4 0.033(3) 0.030(4) 0.029(3) -0.003(3) -0.004(2) 0.006(3)
O10 0.023(3) 0.010(3) 0.024(3) 0.001(2) 0.001(2) 0.002(2)
O3 0.023(3) 0.035(4) 0.025(3) 0.003(3) 0.000(2) -0.005(3)
O8 0.025(3) 0.021(3) 0.022(3) -0.006(3) 0.003(2) -0.005(2)
O15 0.040(3) 0.034(4) 0.027(3) -0.008(3) 0.006(2) 0.003(3)
O12 0.028(3) 0.036(4) 0.038(3) 0.003(3) 0.008(3) -0.011(3)
O16 0.045(4) 0.019(4) 0.036(3) -0.006(3) 0.005(3) -0.001(3)
O7 0.025(3) 0.024(4) 0.015(2) 0.000(2) 0.004(2) -0.002(2)
O11 0.026(3) 0.031(4) 0.036(3) 0.002(3) 0.006(3) -0.002(3)
O1 0.031(3) 0.022(4) 0.033(3) -0.001(3) 0.006(2) -0.003(3)
O14 0.035(3) 0.018(3) 0.032(3) -0.005(3) 0.000(3) 0.004(3)
O5 0.021(3) 0.030(4) 0.035(3) 0.000(3) 0.003(2) -0.006(3)
N1 0.043(4) 0.012(4) 0.030(4) 0.003(3) -0.001(3) 0.003(3)
O20 0.032(3) 0.025(4) 0.023(3) -0.006(3) -0.006(2) 0.004(3)
O21 0.050(4) 0.014(4) 0.030(3) -0.003(3) -0.012(3) 0.004(3)
O19 0.041(3) 0.017(4) 0.033(3) 0.000(3) -0.007(3) 0.006(3)
Cu1 0.0300(5) 0.0140(6) 0.0280(5) 0.0015(5) 0.0020(4) 0.0016(4)
O2 0.019(3) 0.035(4) 0.029(3) -0.001(3) 0.005(2) 0.010(3)
O17 0.045(4) 0.016(4) 0.031(3) 0.010(3) 0.002(3) 0.007(3)
C15 0.029(5) 0.050(8) 0.055(6) 0.014(6) 0.002(4) -0.008(5)
F13 0.033(3) 0.088(5) 0.061(3) 0.042(4) 0.009(3) -0.008(3)
O18 0.048(4) 0.024(4) 0.037(3) 0.000(3) 0.000(3) 0.003(3)
F15 0.090(5) 0.085(6) 0.038(3) 0.001(3) -0.004(3) -0.034(4)
C23 0.020(4) 0.028(6) 0.027(4) 0.008(4) 0.000(3) -0.002(4)
F14 0.065(4) 0.053(5) 0.096(5) 0.040(4) 0.006(3) 0.021(3)
C14 0.035(5) 0.015(5) 0.040(5) 0.000(4) 0.005(4) -0.002(4)
C24 0.027(4) 0.022(5) 0.023(4) 0.004(4) 0.005(3) -0.005(4)
F29 0.041(3) 0.030(3) 0.052(3) 0.002(3) 0.011(2) 0.011(2)
F28 0.031(3) 0.026(3) 0.057(3) 0.006(3) -0.002(2) -0.003(2)
F30 0.030(3) 0.039(4) 0.060(3) 0.007(3) -0.017(2) 0.008(2)
O6 0.035(3) 0.039(4) 0.032(3) 0.000(3) 0.002(3) -0.012(3)
C37 0.029(5) 0.030(6) 0.027(4) 0.000(4) -0.007(3) -0.001(4)
C17 0.017(4) 0.031(6) 0.033(4) 0.016(4) -0.004(3) 0.008(4)
C18 0.024(4) 0.032(6) 0.032(4) 0.004(4) 0.010(3) 0.002(4)
C38 0.037(5) 0.026(6) 0.030(4) 0.005(4) -0.009(4) 0.002(4)
C45 0.031(5) 0.025(6) 0.042(5) -0.020(5) -0.003(4) -0.005(4)
C22 0.012(4) 0.020(5) 0.031(4) 0.007(4) -0.002(3) 0.004(3)
C7 0.034(5) 0.047(7) 0.019(4) -0.004(4) 0.005(4) -0.026(5)
C21 0.022(4) 0.026(6) 0.032(4) 0.002(4) 0.002(4) 0.000(4)
F22 0.070(4) 0.059(5) 0.067(4) -0.005(4) 0.001(3) -0.042(3)
F47 0.050(4) 0.077(5) 0.056(3) 0.015(3) -0.007(3) 0.021(3)
F27 0.063(4) 0.075(5) 0.058(4) -0.026(4) -0.023(3) 0.008(4)
F20 0.099(5) 0.030(4) 0.070(4) 0.003(3) 0.039(3) 0.024(3)
F19 0.060(4) 0.074(5) 0.053(3) -0.026(3) 0.001(3) 0.001(3)
F46 0.072(4) 0.047(4) 0.035(3) 0.001(3) -0.011(3) -0.001(3)
F26 0.101(5) 0.067(5) 0.052(4) -0.018(4) 0.025(3) -0.021(4)
F21 0.067(4) 0.061(5) 0.052(3) -0.011(3) 0.033(3) -0.014(3)
F25 0.181(7) 0.018(4) 0.058(4) 0.001(3) -0.056(4) -0.014(4)
C41 0.044(5) 0.022(6) 0.035(5) -0.002(4) 0.008(4) 0.000(4)
F24 0.108(5) 0.065(5) 0.080(4) -0.005(4) 0.050(4) -0.049(4)
C13 0.019(4) 0.033(6) 0.041(5) -0.004(4) 0.003(4) -0.013(4)
C47 0.034(5) 0.043(7) 0.058(6) -0.008(5) 0.006(4) -0.012(5)
F23 0.078(5) 0.030(4) 0.133(6) 0.020(4) 0.000(4) -0.006(4)
C43 0.070(7) 0.014(5) 0.047(5) -0.002(5) 0.021(5) 0.002(5)
C29 0.042(5) 0.017(5) 0.044(5) 0.004(5) 0.009(4) 0.003(4)
C39 0.023(5) 0.018(5) 0.053(6) 0.014(5) -0.009(4) -0.003(4)
C16 0.030(5) 0.045(7) 0.042(5) 0.002(5) 0.013(4) 0.006(5)
C12 0.045(4) 0.106(7) 0.039(4) -0.004(4) -0.012(3) -0.026(4)
C3 0.025(5) 0.027(6) 0.053(5) 0.014(5) 0.010(4) 0.008(4)
C19 0.024(4) 0.031(6) 0.037(5) 0.005(5) 0.001(4) 0.002(4)
C25 0.056(6) 0.030(6) 0.030(5) 0.004(5) -0.003(4) 0.002(5)
C26 0.054(6) 0.021(6) 0.034(5) 0.012(5) 0.007(4) 0.004(5)
C27 0.024(5) 0.030(6) 0.039(5) 0.014(5) 0.002(4) 0.002(4)
N2 0.070(4) 0.007(3) 0.057(4) 0.001(3) 0.008(3) 0.010(3)
C48 0.051(6) 0.059(8) 0.049(6) -0.006(6) -0.019(5) 0.001(6)
C28 0.042(5) 0.024(6) 0.043(5) 0.018(5) 0.006(4) -0.001(4)
C2 0.030(5) 0.032(6) 0.022(4) -0.001(4) 0.000(3) 0.009(4)
C44 0.048(6) 0.017(5) 0.042(5) -0.009(4) 0.008(4) -0.009(4)
C32 0.062(5) 0.033(5) 0.068(5) -0.027(4) 0.013(4) -0.002(4)
C9 0.024(5) 0.044(7) 0.037(5) 0.007(5) -0.006(4) -0.008(4)
C40 0.078(8) 0.048(8) 0.041(6) -0.002(6) -0.021(6) 0.003(6)
C30 0.090(9) 0.043(8) 0.050(6) 0.010(6) -0.017(6) -0.006(7)
C20 0.045(6) 0.029(6) 0.053(6) -0.005(5) 0.009(5) -0.009(5)
F48 0.080(4) 0.040(4) 0.035(3) 0.013(3) 0.009(3) 0.001(3)
F1 0.079(4) 0.035(4) 0.069(4) 0.021(3) 0.030(3) 0.010(3)
F37 0.052(3) 0.091(6) 0.037(3) -0.018(3) 0.012(3) -0.005(3)
F12 0.082(4) 0.050(5) 0.078(4) -0.013(4) -0.022(3) 0.029(4)
F5 0.054(4) 0.063(5) 0.094(5) 0.032(4) 0.037(3) 0.009(3)
F2 0.053(4) 0.040(4) 0.126(6) 0.013(4) 0.038(4) 0.024(3)
F38 0.058(4) 0.115(7) 0.049(3) -0.032(4) -0.009(3) -0.027(4)
F10 0.032(3) 0.079(6) 0.149(7) 0.022(5) -0.003(4) 0.008(3)
F6 0.073(5) 0.044(5) 0.200(8) 0.033(5) 0.091(5) 0.022(4)
F4 0.037(4) 0.126(8) 0.130(6) 0.042(6) -0.015(4) -0.030(4)
F3 0.127(6) 0.040(4) 0.089(5) -0.018(4) -0.045(5) -0.008(4)
F11 0.106(5) 0.094(6) 0.054(4) 0.018(4) -0.020(4) 0.041(5)
C1 0.038(5) 0.027(6) 0.047(5) 0.006(5) 0.006(4) 0.008(4)
C8 0.041(5) 0.046(7) 0.028(5) 0.007(5) -0.006(4) -0.001(5)
C6 0.049(6) 0.033(6) 0.029(5) -0.003(5) -0.003(4) -0.006(5)
C49 0.033(5) 0.052(7) 0.049(5) -0.032(5) -0.002(4) 0.004(5)
C5 0.028(6) 0.057(9) 0.091(8) 0.024(7) 0.025(6) 0.008(5)
C10 0.045(6) 0.037(7) 0.049(6) 0.000(6) -0.009(5) 0.004(5)
F39 0.262(10) 0.036(5) 0.035(3) -0.014(3) -0.007(5) 0.035(6)
C46 0.062(7) 0.040(7) 0.035(5) -0.001(5) 0.011(4) -0.001(5)
C36 0.069(7) 0.030(7) 0.034(5) 0.001(5) -0.006(5) 0.009(5)
C42 0.046(6) 0.042(7) 0.037(5) 0.003(5) 0.006(4) 0.004(5)
C4 0.030(5) 0.040(7) 0.037(5) 0.011(5) 0.007(4) 0.012(5)
C34 0.071(6) 0.086(6) 0.055(5) -0.025(5) 0.028(4) -0.023(5)
C33 0.071(7) 0.052(8) 0.052(6) -0.034(6) 0.022(5) -0.008(6)
C31 0.062(5) 0.033(5) 0.068(5) -0.027(4) 0.013(4) -0.002(4)
C35 0.071(6) 0.086(6) 0.055(5) -0.025(5) 0.028(4) -0.023(5)
C11 0.045(4) 0.106(7) 0.039(4) -0.004(4) -0.012(3) -0.026(4)
N3B 0.070(4) 0.007(3) 0.057(4) 0.001(3) 0.008(3) 0.010(3)
N4B 0.070(4) 0.007(3) 0.057(4) 0.001(3) 0.008(3) 0.010(3)
N3A 0.070(4) 0.007(3) 0.057(4) 0.001(3) 0.008(3) 0.010(3)
N4A 0.070(4) 0.007(3) 0.057(4) 0.001(3) 0.008(3) 0.010(3)
F16A 0.067(4) 0.101(7) 0.063(4) -0.013(4) -0.019(3) -0.031(4)
F17A 0.067(4) 0.101(7) 0.063(4) -0.013(4) -0.019(3) -0.031(4)
F18A 0.067(4) 0.101(7) 0.063(4) -0.013(4) -0.019(3) -0.031(4)
F16B 0.067(4) 0.101(7) 0.063(4) -0.013(4) -0.019(3) -0.031(4)
F17B 0.067(4) 0.101(7) 0.063(4) -0.013(4) -0.019(3) -0.031(4)
F18B 0.067(4) 0.101(7) 0.063(4) -0.013(4) -0.019(3) -0.031(4)
F43A 0.105(7) 0.022(3) 0.079(4) -0.006(3) -0.002(5) -0.016(4)
F44A 0.105(7) 0.022(3) 0.079(4) -0.006(3) -0.002(5) -0.016(4)
F45A 0.105(7) 0.022(3) 0.079(4) -0.006(3) -0.002(5) -0.016(4)
F43B 0.105(7) 0.022(3) 0.079(4) -0.006(3) -0.002(5) -0.016(4)
F44B 0.105(7) 0.022(3) 0.079(4) -0.006(3) -0.002(5) -0.016(4)
F45B 0.105(7) 0.022(3) 0.079(4) -0.006(3) -0.002(5) -0.016(4)
F40A 0.105(7) 0.021(3) 0.068(4) 0.006(3) -0.024(4) 0.007(3)
F41A 0.105(7) 0.021(3) 0.068(4) 0.006(3) -0.024(4) 0.007(3)
F42A 0.105(7) 0.021(3) 0.068(4) 0.006(3) -0.024(4) 0.007(3)
F40B 0.105(7) 0.021(3) 0.068(4) 0.006(3) -0.024(4) 0.007(3)
F41B 0.105(7) 0.021(3) 0.068(4) 0.006(3) -0.024(4) 0.007(3)
F42B 0.105(7) 0.021(3) 0.068(4) 0.006(3) -0.024(4) 0.007(3)
F7A 0.061(4) 0.057(4) 0.049(3) -0.014(3) 0.014(3) 0.001(5)
F8A 0.061(4) 0.057(4) 0.049(3) -0.014(3) 0.014(3) 0.001(5)
F9A 0.061(4) 0.057(4) 0.049(3) -0.014(3) 0.014(3) 0.001(5)
F7B 0.061(4) 0.057(4) 0.049(3) -0.014(3) 0.014(3) 0.001(5)
F8B 0.061(4) 0.057(4) 0.049(3) -0.014(3) 0.014(3) 0.001(5)
F9B 0.061(4) 0.057(4) 0.049(3) -0.014(3) 0.014(3) 0.001(5)
F31A 0.089(5) 0.087(6) 0.077(4) -0.025(4) 0.037(3) -0.041(6)
F32A 0.089(5) 0.087(6) 0.077(4) -0.025(4) 0.037(3) -0.041(6)
F33A 0.089(5) 0.087(6) 0.077(4) -0.025(4) 0.037(3) -0.041(6)
F31B 0.089(5) 0.087(6) 0.077(4) -0.025(4) 0.037(3) -0.041(6)
F32B 0.089(5) 0.087(6) 0.077(4) -0.025(4) 0.037(3) -0.041(6)
F33B 0.089(5) 0.087(6) 0.077(4) -0.025(4) 0.037(3) -0.041(6)
F34A 0.083(5) 0.027(4) 0.076(4) -0.020(3) 0.002(3) -0.007(3)
F35A 0.083(5) 0.027(4) 0.076(4) -0.020(3) 0.002(3) -0.007(3)
F36A 0.083(5) 0.027(4) 0.076(4) -0.020(3) 0.002(3) -0.007(3)
F34B 0.083(5) 0.027(4) 0.076(4) -0.020(3) 0.002(3) -0.007(3)
F35B 0.083(5) 0.027(4) 0.076(4) -0.020(3) 0.002(3) -0.007(3)
F36B 0.083(5) 0.027(4) 0.076(4) -0.020(3) 0.002(3) -0.007(3)

loop_
_atom_type_symbol
_atom_type_description
_atom_type_scat_dispersion_real
_atom_type_scat_dispersion_imag
_atom_type_scat_source
C C 0.0033 0.0016 'International Tables Vol C Tables 4.2.6.8 and 6.1.1.4'
H H 0 0 'International Tables Vol C Tables 4.2.6.8 and 6.1.1.4'
Cu Cu 0.3201 1.2651 'International Tables Vol C Tables 4.2.6.8 and 6.1.1.4'
Dy Dy -0.1892 4.4098 'International Tables Vol C Tables 4.2.6.8 and 6.1.1.4'
F F 0.0171 0.0103 'International Tables Vol C Tables 4.2.6.8 and 6.1.1.4'
O O 0.0106 0.006 'International Tables Vol C Tables 4.2.6.8 and 6.1.1.4'
N N 0.0061 0.0033 'International Tables Vol C Tables 4.2.6.8 and 6.1.1.4'

loop_
_geom_angle_atom_site_label_1
_geom_angle_atom_site_label_2
_geom_angle_atom_site_label_3
_geom_angle
O4 Dy1 O1 79.88(19)
O4 Dy1 O6 74.6(2)
O1 Dy1 O6 76.0(2)
O4 Dy1 O3 73.49(19)
O1 Dy1 O3 140.81(17)
O6 Dy1 O3 69.65(19)
O4 Dy1 O9 132.30(19)
O1 Dy1 O9 88.06(17)
O6 Dy1 O9 146.11(19)
O3 Dy1 O9 131.12(16)
O4 Dy1 O5 138.93(18)
O1 Dy1 O5 71.45(19)
O6 Dy1 O5 70.38(18)
O3 Dy1 O5 112.2(2)
O9 Dy1 O5 76.27(17)
O4 Dy1 O7 83.62(18)
O1 Dy1 O7 132.99(19)
O6 Dy1 O7 140.01(17)
O3 Dy1 O7 72.18(17)
O9 Dy1 O7 71.56(16)
O5 Dy1 O7 137.42(16)
O4 Dy1 O8 141.07(18)
O1 Dy1 O8 138.92(18)
O6 Dy1 O8 106.83(19)
O3 Dy1 O8 71.05(16)
O9 Dy1 O8 66.74(16)
O5 Dy1 O8 71.31(18)
O7 Dy1 O8 70.75(18)
O4 Dy1 O2 64.80(17)
O1 Dy1 O2 66.52(18)
O6 Dy1 O2 128.09(18)
O3 Dy1 O2 123.17(18)
O9 Dy1 O2 68.04(16)
O5 Dy1 O2 124.60(17)
O7 Dy1 O2 66.60(17)
O8 Dy1 O2 125.06(15)
O4 Dy1 Dy2 124.68(14)
O1 Dy1 Dy2 129.26(12)
O6 Dy1 Dy2 147.43(15)
O3 Dy1 Dy2 89.79(12)
O9 Dy1 Dy2 41.66(12)
O5 Dy1 Dy2 96.34(11)
O7 Dy1 Dy2 41.29(11)
O8 Dy1 Dy2 41.00(12)
O2 Dy1 Dy2 84.16(10)
O12 Dy2 O13 105.3(2)
O12 Dy2 O14 82.54(19)
O13 Dy2 O14 72.40(19)
O12 Dy2 O11 72.4(2)
O13 Dy2 O11 77.39(19)
O14 Dy2 O11 133.67(18)
O12 Dy2 O8 142.98(18)
O13 Dy2 O8 80.00(18)
O14 Dy2 O8 132.42(19)
O11 Dy2 O8 73.16(18)
O12 Dy2 O7 88.56(18)
O13 Dy2 O7 148.93(18)
O14 Dy2 O7 137.96(19)
O11 Dy2 O7 80.67(17)
O8 Dy2 O7 72.72(17)
O12 Dy2 O9 136.8(2)
O13 Dy2 O9 111.16(18)
O14 Dy2 O9 86.90(17)
O11 Dy2 O9 137.33(17)
O8 Dy2 O9 67.81(17)
O7 Dy2 O9 72.01(16)
O12 Dy2 O10 72.20(19)
O13 Dy2 O10 145.16(16)
O14 Dy2 O10 72.84(17)
O11 Dy2 O10 130.76(18)
O8 Dy2 O10 123.63(17)
O7 Dy2 O10 65.33(16)
O9 Dy2 O10 64.63(17)
O12 Dy2 Cu1 68.52(15)
O13 Dy2 Cu1 173.77(14)
O14 Dy2 Cu1 106.18(14)
O11 Dy2 Cu1 100.08(14)
O8 Dy2 Cu1 104.85(12)
O7 Dy2 Cu1 33.93(13)
O9 Dy2 Cu1 74.60(13)
O10 Dy2 Cu1 34.40(10)
O12 Dy2 Cu3 104.93(16)
O13 Dy2 Cu3 126.94(13)
O14 Dy2 Cu3 69.54(13)
O11 Dy2 Cu3 154.00(13)
O8 Dy2 Cu3 99.95(13)
O7 Dy2 Cu3 73.37(12)
O9 Dy2 Cu3 33.12(13)
O10 Dy2 Cu3 33.63(12)
Cu1 Dy2 Cu3 56.66(2)
O12 Dy2 Dy1 130.50(13)
O13 Dy2 Dy1 119.71(13)
O14 Dy2 Dy1 128.32(14)
O11 Dy2 Dy1 97.04(12)
O8 Dy2 Dy1 42.65(12)
O7 Dy2 Dy1 42.07(12)
O9 Dy2 Dy1 41.43(11)
O10 Dy2 Dy1 81.22(11)
Cu1 Dy2 Dy1 66.076(19)
Cu3 Dy2 Dy1 64.380(17)
O15 Cu3 O9 92.0(2)
O15 Cu3 O16 92.4(3)
O9 Cu3 O16 172.7(2)
O15 Cu3 O10 176.5(2)
O9 Cu3 O10 84.5(2)
O16 Cu3 O10 91.1(2)
O15 Cu3 Dy2 132.45(19)
O9 Cu3 Dy2 43.34(15)
O16 Cu3 Dy2 130.48(18)
O10 Cu3 Dy2 44.21(15)
O19 Cu2 O8 172.9(2)
O19 Cu2 O21 91.2(2)
O8 Cu2 O21 84.2(2)
O19 Cu2 O20 92.5(2)
O8 Cu2 O20 92.2(2)
O21 Cu2 O20 176.3(3)
Cu3 O9 Dy1 119.6(2)
Cu3 O9 Dy2 103.5(2)
Dy1 O9 Dy2 96.91(17)
C22 O13 Dy2 135.7(5)
C9 O4 Dy1 134.7(6)
Cu3 O10 Cu1 112.5(2)
Cu3 O10 Dy2 102.2(2)
Cu1 O10 Dy2 100.7(2)
C7 O3 Dy1 132.4(6)
Cu2 O8 Dy2 121.8(2)
Cu2 O8 Dy1 118.0(2)
Dy2 O8 Dy1 96.34(19)
C34 O15 Cu3 126.3(7)
C19 O12 Dy2 136.0(6)
C32 O16 Cu3 125.7(7)
Cu1 O7 Dy2 102.53(19)
Cu1 O7 Dy1 121.4(2)
Dy2 O7 Dy1 96.64(18)
C17 O11 Dy2 135.5(6)
C4 O1 Dy1 139.4(6)
C24 O14 Dy2 134.5(5)
C14 O5 Dy1 129.2(5)
O21 N1 C41 116.1(7)
O21 N1 C45 115.8(7)
C41 N1 C45 125.5(7)
C37 O20 Cu2 124.2(6)
N1 O21 Cu2 123.5(5)
C39 O19 Cu2 125.7(6)
O18 Cu1 O7 170.7(2)
O18 Cu1 O17 93.0(2)
O7 Cu1 O17 91.2(2)
O18 Cu1 O10 91.0(2)
O7 Cu1 O10 84.2(2)
O17 Cu1 O10 173.8(2)
O18 Cu1 Dy2 128.77(16)
O7 Cu1 Dy2 43.54(13)
O17 Cu1 Dy2 129.25(18)
O10 Cu1 Dy2 44.93(15)
C2 O2 Dy1 123.5(5)
C27 O17 Cu1 124.1(6)
F15 C15 F13 109.4(9)
F15 C15 F14 106.2(7)
F13 C15 F14 106.0(9)
F15 C15 C14 112.4(8)
F13 C15 C14 114.4(7)
F14 C15 C14 107.9(8)
C29 O18 Cu1 125.4(5)
C24 C23 C22 120.6(7)
O5 C14 C13 128.0(8)
O5 C14 C15 114.7(7)
C13 C14 C15 117.2(8)
O14 C24 C23 128.8(7)
O14 C24 C25 114.2(8)
C23 C24 C25 117.0(7)
C12 O6 Dy1 132.7(6)
O20 C37 C38 128.3(8)
O20 C37 C36 114.2(8)
C38 C37 C36 117.5(8)
O11 C17 C18 126.0(8)
O11 C17 C16 114.6(8)
C18 C17 C16 119.4(8)
C19 C18 C17 121.6(8)
C37 C38 C39 121.2(8)
N1 C45 C44 107.9(7)
N1 C45 C49 109.1(7)
C44 C45 C49 110.2(8)
N1 C45 C48 106.7(7)
C44 C45 C48 113.7(7)
C49 C45 C48 109.1(7)
O13 C22 C23 127.2(8)
O13 C22 C21 114.4(7)
C23 C22 C21 118.4(6)
O3 C7 C8 127.9(9)
O3 C7 C6 114.9(8)
C8 C7 C6 117.2(7)
F30 C21 F29 107.5(6)
F30 C21 F28 106.7(7)
F29 C21 F28 106.2(7)
F30 C21 C22 114.1(7)
F29 C21 C22 112.5(7)
F28 C21 C22 109.4(6)
N1 C41 C47 109.3(7)
N1 C41 C42 107.8(7)
C47 C41 C42 109.1(7)
N1 C41 C46 108.4(7)
C47 C41 C46 109.6(8)
C42 C41 C46 112.6(8)
C14 C13 C12 118.8(8)
N2 C43 C44 108.2(8)
N2 C43 C42 109.0(8)
C44 C43 C42 109.0(8)
O18 C29 C28 127.3(9)
O18 C29 C30 113.1(8)
C28 C29 C30 119.7(8)
O19 C39 C38 127.9(8)
O19 C39 C40 113.1(8)
C38 C39 C40 119.0(8)
F21 C16 F19 106.8(7)
F21 C16 F20 106.8(7)
F19 C16 F20 105.4(8)
F21 C16 C17 115.1(8)
F19 C16 C17 111.0(7)
F20 C16 C17 111.1(7)
O6 C12 C13 128.6(8)
O6 C12 C11 116.2(9)
C13 C12 C11 115.0(10)
C4 C3 C2 122.8(8)
O12 C19 C18 128.2(9)
O12 C19 C20 111.6(8)
C18 C19 C20 120.1(8)
F25 C25 F26 107.0(9)
F25 C25 F27 107.5(8)
F26 C25 F27 103.3(7)
F25 C25 C24 113.3(7)
F26 C25 C24 111.5(8)
F27 C25 C24 113.6(8)
F47 C26 F48 107.9(7)
F47 C26 F46 107.9(8)
F48 C26 F46 108.0(7)
F47 C26 C27 109.7(7)
F48 C26 C27 111.3(7)
F46 C26 C27 111.9(7)
O17 C27 C28 129.2(8)
O17 C27 C26 114.1(8)
C28 C27 C26 116.7(8)
N3A N2 C43 107.2(11)
N3A N2 N3B 130.8(11)
C43 N2 N3B 118.5(8)
C27 C28 C29 121.0(8)
O2 C2 C3 128.1(9)
O2 C2 C1 115.0(8)
C3 C2 C1 116.7(8)
C43 C44 C45 115.5(8)
O16 C32 C33 126.5(10)
O16 C32 C31 115.2(10)
C33 C32 C31 118.3(9)
O4 C9 C8 128.0(8)
O4 C9 C10 113.7(8)
C8 C9 C10 118.2(8)
F42B C40 F40A 116.8(17)
F42B C40 F40B 111.8(15)
F42B C40 F41B 74.0(11)
F40A C40 F41B 108.6(12)
F40B C40 F41B 125.8(13)
F40A C40 F42A 105.9(15)
F40B C40 F42A 93.1(14)
F41B C40 F42A 104.7(12)
F42B C40 F41A 101.5(12)
F40A C40 F41A 85.5(11)
F40B C40 F41A 103.9(12)
F42A C40 F41A 131.1(13)
F42B C40 C39 118.1(10)
F40A C40 C39 118.4(13)
F40B C40 C39 111.5(13)
F41B C40 C39 111.2(11)
F42A C40 C39 107.0(9)
F41A C40 C39 108.4(10)
F44B C30 F43B 67.0(10)
F44B C30 F45A 119.1(19)
F43B C30 F45A 108.7(13)
F44B C30 F45B 116.0(17)
F43B C30 F45B 123.7(15)
F43B C30 F44A 105.8(12)
F45A C30 F44A 99.9(18)
F45B C30 F44A 88.4(16)
F44B C30 F43A 102.5(11)
F45A C30 F43A 84.7(13)
F45B C30 F43A 101.2(14)
F44A C30 F43A 138.6(11)
F44B C30 C29 116.9(11)
F43B C30 C29 114.3(12)
F45A C30 C29 118.7(14)
F45B C30 C29 112.1(13)
F44A C30 C29 107.6(11)
F43A C30 C29 105.8(11)
F24 C20 F22 107.8(8)
F24 C20 F23 106.4(9)
F22 C20 F23 108.1(9)
F24 C20 C19 113.5(8)
F22 C20 C19 111.7(8)
F23 C20 C19 109.1(7)
F3 C1 F2 109.9(9)
F3 C1 F1 104.7(8)
F2 C1 F1 104.4(7)
F3 C1 C2 112.9(7)
F2 C1 C2 113.9(8)
F1 C1 C2 110.4(8)
C7 C8 C9 121.5(7)
F8B C6 F7B 110.5(11)
F8B C6 F9B 115.6(12)
F7B C6 F9B 81.0(9)
F8B C6 F7A 77.6(10)
F9B C6 F7A 108.7(10)
F8B C6 F9A 101.4(11)
F7B C6 F9A 107.3(10)
F7A C6 F9A 130.0(11)
F7B C6 F8A 131.4(12)
F9B C6 F8A 104.2(10)
F7A C6 F8A 100.9(11)
F9A C6 F8A 83.5(8)
F8B C6 C7 113.4(10)
F7B C6 C7 113.1(8)
F9B C6 C7 118.8(11)
F7A C6 C7 115.7(8)
F9A C6 C7 110.3(10)
F8A C6 C7 106.3(9)
F4 C5 F6 106.8(9)
F4 C5 F5 105.8(10)
F6 C5 F5 107.3(9)
F4 C5 C4 111.3(9)
F6 C5 C4 113.0(10)
F5 C5 C4 112.1(8)
F10 C10 F12 108.5(9)
F10 C10 F11 105.1(8)
F12 C10 F11 107.0(9)
F10 C10 C9 110.1(9)
F12 C10 C9 112.7(7)
F11 C10 C9 113.1(9)
F37 C36 F38 107.5(7)
F37 C36 F39 106.6(9)
F38 C36 F39 106.7(9)
F37 C36 C37 112.9(9)
F38 C36 C37 111.1(8)
F39 C36 C37 111.7(7)
C43 C42 C41 113.7(7)
O1 C4 C3 128.2(9)
O1 C4 C5 112.3(9)
C3 C4 C5 119.5(8)
O15 C34 C33 127.2(11)
O15 C34 C35 112.7(11)
C33 C34 C35 120.1(10)
C34 C33 C32 121.7(9)
F36B C31 F34B 105.1(16)
F36B C31 F35A 115.7(14)
F34B C31 F35A 83.9(11)
F36B C31 F35B 87.7(14)
F34B C31 F35B 109.8(11)
F34B C31 F36A 108.6(14)
F35A C31 F36A 131.5(15)
F35B C31 F36A 101.3(14)
F36B C31 F34A 109.4(14)
F35A C31 F34A 100.0(11)
F35B C31 F34A 129.4(12)
F36A C31 F34A 106.7(15)
F36B C31 C32 118.8(12)
F34B C31 C32 119.7(12)
F35A C31 C32 108.8(10)
F35B C31 C32 111.1(10)
F36A C31 C32 104.6(10)
F34A C31 C32 101.5(10)
F33A C35 F31B 94.4(14)
F31B C35 F33B 110.5(14)
F33A C35 F32B 106.7(15)
F31B C35 F32B 111.0(17)
F33B C35 F32B 79.5(13)
F33A C35 F31A 117.2(15)
F33B C35 F31A 133.2(14)
F32B C35 F31A 106.2(16)
F33A C35 F32A 128.1(17)
F31B C35 F32A 101.2(15)
F33B C35 F32A 101.4(15)
F31A C35 F32A 89.6(13)
F33A C35 C34 109.2(13)
F31B C35 C34 120.3(15)
F33B C35 C34 115.5(12)
F32B C35 C34 112.9(13)
F31A C35 C34 104.9(12)
F32A C35 C34 104.6(12)
F18B C11 F16B 115.7(17)
F16B C11 F17B 117.4(16)
F18B C11 F18A 115.1(16)
F17B C11 F18A 106.8(15)
F18B C11 F17A 84.4(14)
F16B C11 F17A 87.5(12)
F17B C11 F17A 108.7(15)
F18A C11 F17A 110.0(13)
F18B C11 C12 124.4(13)
F16B C11 C12 118.2(14)
F17B C11 C12 111.5(11)
F18A C11 C12 109.1(14)
F17A C11 C12 110.5(10)
F18B C11 F16A 82.9(13)
F16B C11 F16A 80.7(13)
F17B C11 F16A 60.8(12)
F18A C11 F16A 59.2(11)
F17A C11 F16A 156.9(9)
C12 C11 F16A 92.6(10)
N4B N3B N2 174.0(12)
N4A N3A N2 171(2)
F18A F16A C11 49.2(11)
C11 F18A F16A 71.6(15)
F18B F17B C11 64(5)
F17B F18B C11 91(5)
C30 F43B F44B 56.1(10)
C30 F44B F43B 56.9(10)
C40 F41B F42B 51.1(9)
C40 F42B F41B 54.9(9)
C6 F7B F9B 49.6(7)
C6 F9B F7B 49.4(7)
C35 F32B F33B 50.3(10)
C35 F33B F32B 50.2(10)

loop_
_geom_bond_atom_site_label_1
_geom_bond_atom_site_label_2
_geom_bond_distance
Dy1 O4 2.317(5)
Dy1 O1 2.325(6)
Dy1 O6 2.365(5)
Dy1 O3 2.369(5)
Dy1 O9 2.387(4)
Dy1 O5 2.402(6)
Dy1 O7 2.416(5)
Dy1 O8 2.442(5)
Dy1 O2 2.781(6)
Dy1 Dy2 3.5816(5)
Dy2 O12 2.298(6)
Dy2 O13 2.335(5)
Dy2 O14 2.339(5)
Dy2 O11 2.357(6)
Dy2 O8 2.364(5)
Dy2 O7 2.379(5)
Dy2 O9 2.398(5)
Dy2 O10 2.423(5)
Dy2 Cu1 3.3718(10)
Dy2 Cu3 3.3972(10)
Cu3 O15 1.908(6)
Cu3 O9 1.909(5)
Cu3 O16 1.919(6)
Cu3 O10 1.925(5)
Cu2 O19 1.888(6)
Cu2 O8 1.912(5)
Cu2 O21 1.936(5)
Cu2 O20 1.957(5)
O13 C22 1.259(8)
O4 C9 1.252(9)
O10 Cu1 1.939(4)
O3 C7 1.254(9)
O15 C34 1.239(12)
O12 C19 1.262(10)
O16 C32 1.237(11)
O7 Cu1 1.928(5)
O11 C17 1.254(10)
O1 C4 1.250(10)
O14 C24 1.259(9)
O5 C14 1.247(9)
N1 O21 1.283(8)
N1 C41 1.502(11)
N1 C45 1.514(10)
O20 C37 1.273(9)
O19 C39 1.282(9)
Cu1 O18 1.914(6)
Cu1 O17 1.935(5)
O2 C2 1.260(9)
O17 C27 1.243(10)
C15 F15 1.295(11)
C15 F13 1.319(10)
C15 F14 1.354(12)
C15 C14 1.537(12)
O18 C29 1.264(10)
C23 C24 1.358(12)
C23 C22 1.397(11)
C14 C13 1.390(10)
C24 C25 1.524(12)
F29 C21 1.334(9)
F28 C21 1.357(9)
F30 C21 1.326(8)
O6 C12 1.237(12)
C37 C38 1.360(12)
C37 C36 1.519(12)
C17 C18 1.395(12)
C17 C16 1.502(12)
C18 C19 1.358(12)
C38 C39 1.386(12)
C45 C44 1.520(12)
C45 C49 1.528(12)
C45 C48 1.530(11)
C22 C21 1.522(11)
C7 C8 1.382(13)
C7 C6 1.503(12)
F22 C20 1.309(10)
F47 C26 1.323(10)
F27 C25 1.324(10)
F20 C16 1.348(11)
F19 C16 1.333(10)
F46 C26 1.330(10)
F26 C25 1.314(11)
F21 C16 1.314(10)
F25 C25 1.295(11)
C41 C47 1.508(12)
C41 C42 1.536(13)
C41 C46 1.539(11)
F24 C20 1.304(11)
C13 C12 1.396(13)
F23 C20 1.324(11)
C43 N2 1.490(11)
C43 C44 1.509(12)
C43 C42 1.516(13)
C29 C28 1.388(11)
C29 C30 1.499(14)
C39 C40 1.493(14)
C12 C11 1.535(13)
C3 C4 1.359(13)
C3 C2 1.381(12)
C19 C20 1.550(13)
C26 F48 1.336(10)
C26 C27 1.549(11)
C27 C28 1.380(12)
N2 N3A 1.36(2)
N2 N3B 1.438(13)
C2 C1 1.534(13)
C32 C33 1.412(15)
C32 C31 1.541(14)
C9 C8 1.393(13)
C9 C10 1.516(13)
C40 F42B 1.29(2)
C40 F40A 1.33(3)
C40 F40B 1.33(3)
C40 F41B 1.35(2)
C40 F42A 1.38(2)
C40 F41A 1.40(2)
C30 F44B 1.259(17)
C30 F43B 1.272(18)
C30 F45A 1.31(3)
C30 F45B 1.33(3)
C30 F44A 1.43(2)
C30 F43A 1.47(2)
F1 C1 1.352(10)
F37 C36 1.299(12)
F12 C10 1.325(11)
F5 C5 1.340(12)
F2 C1 1.313(10)
F38 C36 1.314(10)
F10 C10 1.314(11)
F6 C5 1.327(13)
F4 C5 1.301(14)
F3 C1 1.293(10)
F11 C10 1.326(11)
C6 F8B 1.29(2)
C6 F7B 1.290(15)
C6 F9B 1.294(17)
C6 F7A 1.377(16)
C6 F9A 1.391(16)
C6 F8A 1.44(2)
C5 C4 1.533(13)
F39 C36 1.345(11)
C34 C33 1.368(16)
C34 C35 1.557(16)
C31 F36B 1.20(2)
C31 F34B 1.239(19)
C31 F35A 1.340(17)
C31 F35B 1.377(18)
C31 F36A 1.40(2)
C31 F34A 1.49(2)
C35 F33A 1.20(2)
C35 F31B 1.29(2)
C35 F33B 1.34(3)
C35 F32B 1.34(3)
C35 F31A 1.39(2)
C35 F32A 1.48(3)
C11 F18B 1.20(3)
C11 F16B 1.25(3)
C11 F17B 1.33(2)
C11 F18A 1.36(3)
C11 F17A 1.387(18)
C11 F16A 1.70(2)
N3B N4B 1.320(15)
N3A N4A 1.10(3)
F16A F18A 1.54(3)
F17B F18B 0.55(3)
F43B F44B 1.40(2)
F41B F42B 1.59(3)
F7B F9B 1.68(2)
F32B F33B 1.71(3)

loop_
_geom_hbond_atom_site_label_D
_geom_hbond_atom_site_label_H
_geom_hbond_atom_site_label_A
_geom_hbond_distance_DH
_geom_hbond_distance_HA
_geom_hbond_distance_DA
_geom_hbond_angle_DHA
_geom_hbond_site_symmetry_A
O9 H9 O20 1 2.12 2.878(8) 131.5 .
O9 H9 F39 1 2.33 3.123(8) 135.5 .
O10 H10 N4B 1 1.84 2.833(12) 174.2 2_656
O7 H7 F48 1 2.62 3.574(7) 160.2 3_666
